data_4305524
loop_
_publ_author_name
'Nouri Bouslimani'
'Nicolas Cl\'ement'
'Guillaume Rogez'
'Philippe Turek'
'Maxime Bernard'
'Samuel Dagorne'
'David Martel'
'Hoan Nguyen Cong'
'Richard Welter'

_publ_contact_author_address
;
Institut Le Bel, rue Blaise Pascal, 67000 STRASBOURG, FRANCE
;
_publ_contact_author_email welter@chimie.u-strasbg.fr
_publ_contact_author_fax 0390241232
_publ_contact_author_name
;
Richard Welter
;
_publ_contact_author_phone 0390241593
_publ_section_title
;
Synthesis and Magnetic Properties of New Mono- and Binuclear Iron Complexes
with Salicyloylhydrazono Dithiolane Ligand
;
_journal_name_full 'Inorganic Chemistry'
_journal_page_first 7623
_journal_page_last 7630
_journal_paper_doi 10.1021/ic800522h
_journal_volume 47
_journal_year 2008
_chemical_formula_moiety 'C20 H20 Cl2 Fe N4 O4 S4, C4 H10 O'
_chemical_formula_sum 'C24 H30 Cl2 Fe N4 O5 S4'
_chemical_formula_weight 709.51
_chemical_name_systematic
; 
 ? 
;
_space_group_IT_number 2
_symmetry_cell_setting triclinic
_symmetry_space_group_name_Hall '-P 1'
_symmetry_space_group_name_H-M 'P -1'
_atom_sites_solution_hydrogens geom
_atom_sites_solution_primary direct
_atom_sites_solution_secondary difmap
_audit_creation_method SHELXL-97
_cell_angle_alpha 84.531(5)
_cell_angle_beta 77.765(5)
_cell_angle_gamma 76.491(5)
_cell_formula_units_Z 2
_cell_length_a 9.191(5)
_cell_length_b 11.134(5)
_cell_length_c 15.384(5)
_cell_measurement_reflns_used 15787
_cell_measurement_temperature 173(2)
_cell_measurement_theta_max 34.972
_cell_measurement_theta_min 0.998
_cell_volume 1494.2(12)
_computing_cell_refinement 'Denzo (Nonius B.V., 1998)'
_computing_data_collection 'Collect (Nonius B.V., 1998)'
_computing_data_reduction 'Denzo (Nonius B.V., 1998)'
_computing_molecular_graphics 'PLATON 98 (Spek, 1998)'
_computing_publication_material 'SHELXL-97 (Sheldrick, 1997)'
_computing_structure_refinement 'SHELXL-97 (Sheldrick, 1997)'
_computing_structure_solution 'SHELXS-97 (Sheldrick, 1997)'
_diffrn_ambient_temperature 173(2)
_diffrn_measured_fraction_theta_full 0.995
_diffrn_measured_fraction_theta_max 0.995
_diffrn_measurement_device_type KappaCCD
_diffrn_measurement_method '\p scans'
_diffrn_radiation_monochromator graphite
_diffrn_radiation_source 'fine-focus sealed tube'
_diffrn_radiation_type MoK\a
_diffrn_radiation_wavelength 0.71069
_diffrn_reflns_av_R_equivalents 0.036
_diffrn_reflns_av_sigmaI/netI 0.0567
_diffrn_reflns_limit_h_max 14
_diffrn_reflns_limit_h_min -14
_diffrn_reflns_limit_k_max 17
_diffrn_reflns_limit_k_min -17
_diffrn_reflns_limit_l_max 24
_diffrn_reflns_limit_l_min 0
_diffrn_reflns_number 13080
_diffrn_reflns_theta_full 34.99
_diffrn_reflns_theta_max 34.99
_diffrn_reflns_theta_min 1.36
_exptl_absorpt_coefficient_mu 1.005
_exptl_absorpt_correction_T_max 0.912
_exptl_absorpt_correction_T_min 0.692
_exptl_absorpt_correction_type multi-scan
_exptl_absorpt_process_details
;
multi-scan from symmetry-related measurements 
 Sortav (Blessing 1995)
;
_exptl_crystal_colour yellow
_exptl_crystal_density_diffrn 1.577
_exptl_crystal_density_method 'not measured'
_exptl_crystal_description prism
_exptl_crystal_F_000 732
_exptl_crystal_size_max 0.20
_exptl_crystal_size_mid 0.15
_exptl_crystal_size_min 0.10
_refine_diff_density_max 0.625
_refine_diff_density_min -0.655
_refine_diff_density_rms 0.071
_refine_ls_extinction_method none
_refine_ls_goodness_of_fit_ref 1.010
_refine_ls_hydrogen_treatment mixed
_refine_ls_matrix_type full
_refine_ls_number_parameters 395
_refine_ls_number_reflns 13079
_refine_ls_number_restraints 0
_refine_ls_restrained_S_all 1.010
_refine_ls_R_factor_all 0.0596
_refine_ls_R_factor_gt 0.0357
_refine_ls_shift/su_max 0.002
_refine_ls_shift/su_mean 0.000
_refine_ls_structure_factor_coef Fsqd
_refine_ls_weighting_details 'calc w=1/[\s^2^(Fo^2^)+(0.0377P)^2^+0.0000P] where P=(Fo^2^+2Fc^2^)/3'
_refine_ls_weighting_scheme calc
_refine_ls_wR_factor_gt 0.0872
_refine_ls_wR_factor_ref 0.0961
_reflns_number_gt 9297
_reflns_number_total 13079
_reflns_threshold_expression >2sigma(I)
_cod_data_source_file ic800522h-file001_3.cif
_cod_data_source_block C2_ET2O
_cod_database_code 4305524

loop_
_symmetry_equiv_pos_as_xyz
'x, y, z'
'-x, -y, -z'

loop_
_atom_site_label
_atom_site_type_symbol
_atom_site_fract_x
_atom_site_fract_y
_atom_site_fract_z
_atom_site_U_iso_or_equiv
_atom_site_adp_type
_atom_site_occupancy
_atom_site_symmetry_multiplicity
_atom_site_calc_flag
_atom_site_refinement_flags
_atom_site_disorder_assembly
_atom_site_disorder_group
Fe1 Fe 0.48225(2) 0.275122(16) 0.767623(12) 0.02057(5) Uani 1 1 d . . .
Cl1 Cl 0.29003(4) 0.36981(3) 0.89153(2) 0.02512(7) Uani 1 1 d . . .
Cl2 Cl 0.66292(4) 0.16656(3) 0.64282(2) 0.02737(7) Uani 1 1 d . . .
S1 S 0.76554(4) 0.35698(3) 0.87584(3) 0.02820(8) Uani 1 1 d . . .
S2 S 0.86656(4) 0.10227(3) 0.94802(3) 0.03221(9) Uani 1 1 d . . .
S3 S 0.16165(4) 0.21491(3) 0.69076(3) 0.02959(8) Uani 1 1 d . . .
S4 S 0.08972(4) 0.46135(3) 0.59950(3) 0.03363(9) Uani 1 1 d . . .
O1 O 0.64324(11) -0.16284(8) 0.96585(6) 0.02414(19) Uani 1 1 d . . .
O2 O 0.41505(10) 0.10563(8) 0.80651(7) 0.02523(19) Uani 1 1 d . . .
O3 O 0.39740(12) 0.66394(9) 0.51897(7) 0.0282(2) Uani 1 1 d . . .
O4 O 0.56551(11) 0.43707(8) 0.72206(6) 0.0261(2) Uani 1 1 d . . .
O5 O 1.03682(12) -0.21494(9) 0.72000(7) 0.0298(2) Uani 1 1 d . . .
N1 N 0.61899(12) 0.05402(9) 0.87276(7) 0.0201(2) Uani 1 1 d . . .
N2 N 0.63373(12) 0.17637(9) 0.85951(7) 0.01949(19) Uani 1 1 d . . .
N3 N 0.37703(13) 0.48544(10) 0.64344(8) 0.0222(2) Uani 1 1 d . . .
N4 N 0.33575(12) 0.37472(9) 0.67604(7) 0.0216(2) Uani 1 1 d . . .
C1 C 0.54958(14) -0.19307(11) 0.91708(8) 0.0201(2) Uani 1 1 d . . .
C2 C 0.52219(16) -0.31197(11) 0.92341(9) 0.0261(3) Uani 1 1 d . . .
H2 H 0.5701 -0.3738 0.9615 0.031 Uiso 1 1 calc . . .
C3 C 0.42577(17) -0.34032(12) 0.87457(10) 0.0287(3) Uani 1 1 d . . .
H3 H 0.4076 -0.4215 0.8796 0.034 Uiso 1 1 calc . . .
C4 C 0.35504(16) -0.25139(13) 0.81817(10) 0.0289(3) Uani 1 1 d . . .
H4 H 0.2887 -0.2714 0.7849 0.035 Uiso 1 1 calc . . .
C5 C 0.38209(15) -0.13365(12) 0.81097(9) 0.0250(2) Uani 1 1 d . . .
H5 H 0.3338 -0.0728 0.7724 0.030 Uiso 1 1 calc . . .
C6 C 0.47992(14) -0.10238(11) 0.85978(8) 0.0196(2) Uani 1 1 d . . .
C7 C 0.50117(13) 0.02592(11) 0.84539(8) 0.0187(2) Uani 1 1 d . . .
C8 C 0.74019(14) 0.20484(10) 0.89036(8) 0.0192(2) Uani 1 1 d . . .
C9 C 0.99626(16) 0.20453(13) 0.94217(10) 0.0290(3) Uani 1 1 d . . .
H9A H 1.0526 0.1834 0.9917 0.035 Uiso 1 1 calc . . .
H9B H 1.0711 0.1961 0.8852 0.035 Uiso 1 1 calc . . .
C10 C 0.90166(17) 0.33540(13) 0.94879(10) 0.0306(3) Uani 1 1 d . . .
H10A H 0.9686 0.3951 0.9309 0.037 Uiso 1 1 calc . . .
H10B H 0.8472 0.3498 1.0110 0.037 Uiso 1 1 calc . . .
C11 C 0.50405(15) 0.69495(11) 0.55690(8) 0.0215(2) Uani 1 1 d . . .
C12 C 0.55946(17) 0.80138(12) 0.52816(9) 0.0285(3) Uani 1 1 d . . .
H12 H 0.5224 0.8538 0.4815 0.034 Uiso 1 1 calc . . .
C13 C 0.66801(18) 0.83094(13) 0.56719(10) 0.0330(3) Uani 1 1 d . . .
H13 H 0.7029 0.9048 0.5484 0.040 Uiso 1 1 calc . . .
C14 C 0.72648(18) 0.75347(14) 0.63372(10) 0.0341(3) Uani 1 1 d . . .
H14 H 0.8040 0.7724 0.6588 0.041 Uiso 1 1 calc . . .
C15 C 0.67094(17) 0.64890(13) 0.66310(9) 0.0282(3) Uani 1 1 d . . .
H15 H 0.7100 0.5965 0.7092 0.034 Uiso 1 1 calc . . .
C16 C 0.55780(14) 0.61821(11) 0.62635(8) 0.0207(2) Uani 1 1 d . . .
C17 C 0.50168(14) 0.50758(11) 0.66661(8) 0.0199(2) Uani 1 1 d . . .
C18 C 0.21327(14) 0.35574(11) 0.65716(8) 0.0210(2) Uani 1 1 d . . .
C19 C 0.0162(4) 0.2431(4) 0.6235(3) 0.0341(7) Uani 0.50 1 d P . .
H19A H 0.0630 0.2183 0.5620 0.041 Uiso 0.50 1 calc P . .
H19B H -0.0607 0.1934 0.6484 0.041 Uiso 0.50 1 calc P . .
C20 C -0.0265(4) 0.2597(4) 0.6634(3) 0.0336(8) Uani 0.50 1 d P . .
H20A H -0.0596 0.1858 0.6508 0.040 Uiso 0.50 1 calc P . .
H20B H -0.1011 0.3007 0.7140 0.040 Uiso 0.50 1 calc P . .
C21 C -0.0179(4) 0.3472(3) 0.5827(2) 0.0311(7) Uani 0.50 1 d P . .
H21A H -0.1219 0.3898 0.5748 0.037 Uiso 0.50 1 calc P . .
H21B H 0.0343 0.3011 0.5287 0.037 Uiso 0.50 1 calc P . .
C22 C -0.0593(4) 0.3779(4) 0.6227(3) 0.0335(7) Uani 0.50 1 d P . .
H22A H -0.1260 0.3994 0.6811 0.040 Uiso 0.50 1 calc P . .
H22B H -0.1223 0.3983 0.5762 0.040 Uiso 0.50 1 calc P . .
C23 C 1.02171(19) -0.08946(14) 0.68853(11) 0.0348(3) Uani 1 1 d . . .
H23A H 1.0594 -0.0431 0.7277 0.042 Uiso 1 1 calc . . .
H23B H 0.9131 -0.0508 0.6888 0.042 Uiso 1 1 calc . . .
H3O H 0.378(2) 0.7131(17) 0.4764(13) 0.046(5) Uiso 1 1 d . . .
H3N H 0.342(2) 0.5280(16) 0.6017(12) 0.041(5) Uiso 1 1 d . . .
H1N H 0.670(2) 0.0071(16) 0.9021(12) 0.039(5) Uiso 1 1 d . . .
H1O H 0.661(2) -0.2238(19) 1.0058(14) 0.059(6) Uiso 1 1 d . . .
C24 C 1.1130(3) -0.08567(19) 0.59588(14) 0.0612(6) Uani 1 1 d . . .
H24A H 1.2219 -0.1116 0.5974 0.092 Uiso 1 1 calc . . .
H24B H 1.0913 -0.0012 0.5697 0.092 Uiso 1 1 calc . . .
H24C H 1.0855 -0.1417 0.5598 0.092 Uiso 1 1 calc . . .
C25 C 0.95126(19) -0.22673(14) 0.80714(11) 0.0354(3) Uani 1 1 d . . .
H25A H 0.8427 -0.1865 0.8086 0.042 Uiso 1 1 calc . . .
H25B H 0.9896 -0.1853 0.8490 0.042 Uiso 1 1 calc . . .
C26 C 0.9655(2) -0.36152(15) 0.83486(12) 0.0396(4) Uani 1 1 d . . .
H26A H 0.9342 -0.4033 0.7909 0.059 Uiso 1 1 calc . . .
H26B H 0.8999 -0.3699 0.8932 0.059 Uiso 1 1 calc . . .
H26C H 1.0718 -0.3992 0.8385 0.059 Uiso 1 1 calc . . .

loop_
_atom_site_aniso_label
_atom_site_aniso_U_11
_atom_site_aniso_U_22
_atom_site_aniso_U_33
_atom_site_aniso_U_23
_atom_site_aniso_U_13
_atom_site_aniso_U_12
Fe1 0.02107(9) 0.01859(8) 0.02581(9) 0.00795(6) -0.01254(7) -0.00822(6)
Cl1 0.02398(14) 0.02165(13) 0.03073(16) 0.00576(11) -0.00971(12) -0.00586(11)
Cl2 0.02621(15) 0.03047(16) 0.02646(15) 0.00447(12) -0.01083(12) -0.00549(12)
S1 0.03081(17) 0.01909(14) 0.04146(19) 0.00807(13) -0.01962(15) -0.01133(12)
S2 0.03282(18) 0.02251(15) 0.0500(2) 0.01145(14) -0.02840(17) -0.01035(13)
S3 0.02754(16) 0.02883(16) 0.03904(19) 0.01172(14) -0.01750(14) -0.01478(13)
S4 0.02965(18) 0.03249(18) 0.0437(2) 0.01439(15) -0.02258(16) -0.00927(14)
O1 0.0296(5) 0.0198(4) 0.0271(5) 0.0067(3) -0.0137(4) -0.0094(3)
O2 0.0241(4) 0.0208(4) 0.0356(5) 0.0087(4) -0.0167(4) -0.0086(3)
O3 0.0348(5) 0.0260(5) 0.0297(5) 0.0107(4) -0.0177(4) -0.0127(4)
O4 0.0294(5) 0.0244(4) 0.0307(5) 0.0111(4) -0.0175(4) -0.0126(4)
O5 0.0293(5) 0.0275(5) 0.0319(5) 0.0001(4) -0.0070(4) -0.0043(4)
N1 0.0217(5) 0.0151(4) 0.0269(5) 0.0062(4) -0.0123(4) -0.0068(4)
N2 0.0204(5) 0.0165(4) 0.0238(5) 0.0040(4) -0.0088(4) -0.0063(4)
N3 0.0231(5) 0.0206(5) 0.0264(5) 0.0092(4) -0.0124(4) -0.0088(4)
N4 0.0223(5) 0.0197(5) 0.0261(5) 0.0061(4) -0.0112(4) -0.0080(4)
C1 0.0202(5) 0.0179(5) 0.0228(6) 0.0016(4) -0.0040(4) -0.0065(4)
C2 0.0302(7) 0.0177(5) 0.0311(7) 0.0015(5) -0.0066(5) -0.0072(5)
C3 0.0322(7) 0.0208(6) 0.0356(7) -0.0026(5) -0.0041(6) -0.0127(5)
C4 0.0287(7) 0.0288(6) 0.0345(7) -0.0054(5) -0.0082(6) -0.0133(5)
C5 0.0248(6) 0.0248(6) 0.0283(6) 0.0005(5) -0.0089(5) -0.0088(5)
C6 0.0197(5) 0.0178(5) 0.0226(5) 0.0012(4) -0.0050(4) -0.0068(4)
C7 0.0182(5) 0.0186(5) 0.0207(5) 0.0018(4) -0.0059(4) -0.0060(4)
C8 0.0194(5) 0.0170(5) 0.0230(5) 0.0042(4) -0.0084(4) -0.0058(4)
C9 0.0261(6) 0.0312(7) 0.0357(7) 0.0053(5) -0.0161(6) -0.0120(5)
C10 0.0295(7) 0.0291(7) 0.0410(8) 0.0018(6) -0.0173(6) -0.0138(5)
C11 0.0236(6) 0.0198(5) 0.0222(6) 0.0022(4) -0.0058(4) -0.0069(4)
C12 0.0338(7) 0.0249(6) 0.0289(7) 0.0091(5) -0.0092(6) -0.0120(5)
C13 0.0380(8) 0.0295(7) 0.0369(8) 0.0068(6) -0.0084(6) -0.0204(6)
C14 0.0380(8) 0.0374(8) 0.0364(8) 0.0067(6) -0.0148(6) -0.0238(6)
C15 0.0319(7) 0.0310(7) 0.0280(7) 0.0073(5) -0.0127(5) -0.0165(6)
C16 0.0221(6) 0.0201(5) 0.0217(6) 0.0040(4) -0.0063(4) -0.0082(4)
C17 0.0208(5) 0.0193(5) 0.0210(5) 0.0018(4) -0.0070(4) -0.0060(4)
C18 0.0201(5) 0.0217(5) 0.0227(6) 0.0044(4) -0.0092(4) -0.0055(4)
C19 0.0254(17) 0.0426(19) 0.041(2) 0.0027(17) -0.0132(15) -0.0174(14)
C20 0.0237(17) 0.047(2) 0.0369(19) 0.0068(17) -0.0127(14) -0.0184(15)
C21 0.0264(16) 0.0385(18) 0.0342(18) 0.0046(14) -0.0159(14) -0.0118(13)
C22 0.0195(14) 0.047(2) 0.0368(19) 0.0103(15) -0.0129(13) -0.0109(13)
C23 0.0370(8) 0.0285(7) 0.0387(8) 0.0020(6) -0.0073(6) -0.0082(6)
C24 0.0735(15) 0.0475(11) 0.0488(11) 0.0051(9) 0.0124(10) -0.0106(10)
C25 0.0394(8) 0.0322(7) 0.0339(8) 0.0007(6) -0.0076(6) -0.0069(6)
C26 0.0444(9) 0.0338(8) 0.0424(9) 0.0065(6) -0.0146(7) -0.0097(7)

loop_
_atom_type_symbol
_atom_type_description
_atom_type_scat_dispersion_real
_atom_type_scat_dispersion_imag
_atom_type_scat_source
C C 0.0033 0.0016 'International Tables Vol C Tables 4.2.6.8 and 6.1.1.4'
H H 0.0000 0.0000 'International Tables Vol C Tables 4.2.6.8 and 6.1.1.4'
N N 0.0061 0.0033 'International Tables Vol C Tables 4.2.6.8 and 6.1.1.4'
O O 0.0106 0.0060 'International Tables Vol C Tables 4.2.6.8 and 6.1.1.4'
S S 0.1246 0.1234 'International Tables Vol C Tables 4.2.6.8 and 6.1.1.4'
Cl Cl 0.1484 0.1585 'International Tables Vol C Tables 4.2.6.8 and 6.1.1.4'
Fe Fe 0.3463 0.8444 'International Tables Vol C Tables 4.2.6.8 and 6.1.1.4'

loop_
_geom_angle_atom_site_label_1
_geom_angle_atom_site_label_2
_geom_angle_atom_site_label_3
_geom_angle
_geom_angle_site_symmetry_1
_geom_angle_site_symmetry_3
_geom_angle_publ_flag
O2 Fe1 O4 175.41(4) . . ?
O2 Fe1 N4 106.74(4) . . ?
O4 Fe1 N4 74.55(4) . . ?
O2 Fe1 N2 74.24(4) . . ?
O4 Fe1 N2 104.44(4) . . ?
N4 Fe1 N2 178.96(4) . . ?
O2 Fe1 Cl1 88.75(4) . . ?
O4 Fe1 Cl1 95.70(4) . . ?
N4 Fe1 Cl1 88.76(4) . . ?
N2 Fe1 Cl1 91.60(4) . . ?
O2 Fe1 Cl2 86.84(4) . . ?
O4 Fe1 Cl2 88.76(4) . . ?
N4 Fe1 Cl2 90.52(4) . . ?
N2 Fe1 Cl2 89.20(4) . . ?
Cl1 Fe1 Cl2 175.118(13) . . ?
C8 S1 C10 95.39(6) . . ?
C8 S2 C9 95.48(7) . . ?
C18 S3 C20 96.17(13) . . ?
C18 S3 C19 93.44(13) . . ?
C20 S3 C19 21.35(13) . . ?
C18 S4 C22 95.64(12) . . ?
C18 S4 C21 94.45(12) . . ?
C22 S4 C21 22.80(13) . . ?
C1 O1 H1O 107.2(14) . . ?
C7 O2 Fe1 116.85(8) . . ?
C11 O3 H3O 111.1(13) . . ?
C17 O4 Fe1 117.12(8) . . ?
C25 O5 C23 111.93(11) . . ?
C7 N1 N2 117.07(10) . . ?
C7 N1 H1N 122.3(13) . . ?
N2 N1 H1N 119.8(13) . . ?
C8 N2 N1 117.12(10) . . ?
C8 N2 Fe1 133.21(8) . . ?
N1 N2 Fe1 108.88(7) . . ?
C17 N3 N4 116.86(10) . . ?
C17 N3 H3N 119.2(12) . . ?
N4 N3 H3N 122.2(12) . . ?
C18 N4 N3 116.98(10) . . ?
C18 N4 Fe1 131.66(8) . . ?
N3 N4 Fe1 110.76(7) . . ?
O1 C1 C2 121.18(11) . . ?
O1 C1 C6 119.21(10) . . ?
C2 C1 C6 119.61(12) . . ?
C3 C2 C1 120.37(12) . . ?
C3 C2 H2 119.8 . . ?
C1 C2 H2 119.8 . . ?
C2 C3 C4 120.71(12) . . ?
C2 C3 H3 119.6 . . ?
C4 C3 H3 119.6 . . ?
C5 C4 C3 119.41(12) . . ?
C5 C4 H4 120.3 . . ?
C3 C4 H4 120.3 . . ?
C4 C5 C6 121.06(12) . . ?
C4 C5 H5 119.5 . . ?
C6 C5 H5 119.5 . . ?
C1 C6 C5 118.85(11) . . ?
C1 C6 C7 125.25(11) . . ?
C5 C6 C7 115.90(11) . . ?
O2 C7 N1 120.62(11) . . ?
O2 C7 C6 120.62(11) . . ?
N1 C7 C6 118.72(10) . . ?
N2 C8 S1 119.56(9) . . ?
N2 C8 S2 125.17(9) . . ?
S1 C8 S2 115.28(7) . . ?
C10 C9 S2 107.57(10) . . ?
C10 C9 H9A 110.2 . . ?
S2 C9 H9A 110.2 . . ?
C10 C9 H9B 110.2 . . ?
S2 C9 H9B 110.2 . . ?
H9A C9 H9B 108.5 . . ?
C9 C10 S1 108.61(10) . . ?
C9 C10 H10A 110.0 . . ?
S1 C10 H10A 110.0 . . ?
C9 C10 H10B 110.0 . . ?
S1 C10 H10B 110.0 . . ?
H10A C10 H10B 108.3 . . ?
O3 C11 C12 121.20(11) . . ?
O3 C11 C16 119.01(11) . . ?
C12 C11 C16 119.80(12) . . ?
C13 C12 C11 120.33(12) . . ?
C13 C12 H12 119.8 . . ?
C11 C12 H12 119.8 . . ?
C12 C13 C14 120.53(12) . . ?
C12 C13 H13 119.7 . . ?
C14 C13 H13 119.7 . . ?
C15 C14 C13 119.38(13) . . ?
C15 C14 H14 120.3 . . ?
C13 C14 H14 120.3 . . ?
C14 C15 C16 121.34(12) . . ?
C14 C15 H15 119.3 . . ?
C16 C15 H15 119.3 . . ?
C11 C16 C15 118.56(11) . . ?
C11 C16 C17 125.11(11) . . ?
C15 C16 C17 116.31(11) . . ?
O4 C17 N3 120.35(11) . . ?
O4 C17 C16 121.22(11) . . ?
N3 C17 C16 118.42(10) . . ?
N4 C18 S3 119.05(9) . . ?
N4 C18 S4 125.27(10) . . ?
S3 C18 S4 115.68(7) . . ?
C22 C19 S3 109.4(3) . . ?
C22 C19 H19A 109.8 . . ?
S3 C19 H19A 109.8 . . ?
C22 C19 H19B 109.8 . . ?
S3 C19 H19B 109.8 . . ?
H19A C19 H19B 108.2 . . ?
C21 C20 S3 107.9(2) . . ?
C21 C20 H20A 110.1 . . ?
S3 C20 H20A 110.1 . . ?
C21 C20 H20B 110.1 . . ?
S3 C20 H20B 110.1 . . ?
H20A C20 H20B 108.4 . . ?
C20 C21 S4 108.0(2) . . ?
C20 C21 H21A 110.1 . . ?
S4 C21 H21A 110.1 . . ?
C20 C21 H21B 110.1 . . ?
S4 C21 H21B 110.1 . . ?
H21A C21 H21B 108.4 . . ?
C19 C22 S4 106.8(2) . . ?
C19 C22 H22A 110.4 . . ?
S4 C22 H22A 110.4 . . ?
C19 C22 H22B 110.4 . . ?
S4 C22 H22B 110.4 . . ?
H22A C22 H22B 108.6 . . ?
O5 C23 C24 108.38(13) . . ?
O5 C23 H23A 110.0 . . ?
C24 C23 H23A 110.0 . . ?
O5 C23 H23B 110.0 . . ?
C24 C23 H23B 110.0 . . ?
H23A C23 H23B 108.4 . . ?
C23 C24 H24A 109.5 . . ?
C23 C24 H24B 109.5 . . ?
H24A C24 H24B 109.5 . . ?
C23 C24 H24C 109.5 . . ?
H24A C24 H24C 109.5 . . ?
H24B C24 H24C 109.5 . . ?
O5 C25 C26 109.40(13) . . ?
O5 C25 H25A 109.8 . . ?
C26 C25 H25A 109.8 . . ?
O5 C25 H25B 109.8 . . ?
C26 C25 H25B 109.8 . . ?
H25A C25 H25B 108.2 . . ?
C25 C26 H26A 109.5 . . ?
C25 C26 H26B 109.5 . . ?
H26A C26 H26B 109.5 . . ?
C25 C26 H26C 109.5 . . ?
H26A C26 H26C 109.5 . . ?
H26B C26 H26C 109.5 . . ?

loop_
_geom_bond_atom_site_label_1
_geom_bond_atom_site_label_2
_geom_bond_distance
_geom_bond_site_symmetry_2
_geom_bond_publ_flag
Fe1 O2 2.1150(12) . ?
Fe1 O4 2.1224(12) . ?
Fe1 N4 2.1992(12) . ?
Fe1 N2 2.2290(11) . ?
Fe1 Cl1 2.4396(7) . ?
Fe1 Cl2 2.4613(7) . ?
S1 C8 1.7504(14) . ?
S1 C10 1.8127(15) . ?
S2 C8 1.7504(13) . ?
S2 C9 1.8151(15) . ?
S3 C18 1.7436(14) . ?
S3 C20 1.811(4) . ?
S3 C19 1.812(4) . ?
S4 C18 1.7502(13) . ?
S4 C22 1.786(3) . ?
S4 C21 1.849(3) . ?
O1 C1 1.3691(15) . ?
O1 H1O 0.88(2) . ?
O2 C7 1.2423(14) . ?
O3 C11 1.3636(16) . ?
O3 H3O 0.835(19) . ?
O4 C17 1.2479(14) . ?
O5 C25 1.414(2) . ?
O5 C23 1.4194(19) . ?
N1 C7 1.3507(16) . ?
N1 N2 1.3918(15) . ?
N1 H1N 0.789(18) . ?
N2 C8 1.2859(15) . ?
N3 C17 1.3498(16) . ?
N3 N4 1.3911(15) . ?
N3 H3N 0.836(18) . ?
N4 C18 1.2876(16) . ?
C1 C2 1.3950(18) . ?
C1 C6 1.4050(17) . ?
C2 C3 1.3812(19) . ?
C2 H2 0.9500 . ?
C3 C4 1.389(2) . ?
C3 H3 0.9500 . ?
C4 C5 1.3803(19) . ?
C4 H4 0.9500 . ?
C5 C6 1.4056(17) . ?
C5 H5 0.9500 . ?
C6 C7 1.4763(17) . ?
C9 C10 1.513(2) . ?
C9 H9A 0.9900 . ?
C9 H9B 0.9900 . ?
C10 H10A 0.9900 . ?
C10 H10B 0.9900 . ?
C11 C12 1.3949(18) . ?
C11 C16 1.4029(17) . ?
C12 C13 1.382(2) . ?
C12 H12 0.9500 . ?
C13 C14 1.389(2) . ?
C13 H13 0.9500 . ?
C14 C15 1.3784(19) . ?
C14 H14 0.9500 . ?
C15 C16 1.4035(18) . ?
C15 H15 0.9500 . ?
C16 C17 1.4775(17) . ?
C19 C22 1.499(6) . ?
C19 H19A 0.9900 . ?
C19 H19B 0.9900 . ?
C20 C21 1.504(5) . ?
C20 H20A 0.9900 . ?
C20 H20B 0.9900 . ?
C21 H21A 0.9900 . ?
C21 H21B 0.9900 . ?
C22 H22A 0.9900 . ?
C22 H22B 0.9900 . ?
C23 C24 1.495(3) . ?
C23 H23A 0.9900 . ?
C23 H23B 0.9900 . ?
C24 H24A 0.9800 . ?
C24 H24B 0.9800 . ?
C24 H24C 0.9800 . ?
C25 C26 1.504(2) . ?
C25 H25A 0.9900 . ?
C25 H25B 0.9900 . ?
C26 H26A 0.9800 . ?
C26 H26B 0.9800 . ?
C26 H26C 0.9800 . ?
